data_1567380
loop_
_publ_author_name
'Rushlow, Joshua'
'Astashkin, Andrei V.'
'Albert, Daniel R.'
'Rajaseelan, Edward'

_publ_section_title
;
 [(1,2,5,6-\h)-Cycloocta-1,5-diene](4-isopropyl-1-methyl-1,2,4-triazol-5-ylidene)(tricyclohexylphosphane-\k<i>P</i>)iridium(I)
 tetrafluoridoborate dichloromethane monosolvate
;
_journal_coeditor_code WM4168
_journal_issue 7
_journal_name_full IUCrData
_journal_page_first x220685
_journal_paper_doi 10.1107/S241431462200685X
_journal_volume 7
_journal_year 2022
_chemical_formula_iupac '[Ir(C8 H12) (C6 H11 N3) (C18 H33 P)] B F4, C H2 Cl2'
_chemical_formula_moiety 'C32 H56 Ir N3 P +, B F4 -, C H2 Cl2'
_chemical_formula_sum 'C33 H58 B Cl2 F4 Ir N3 P'
_chemical_formula_weight 877.70
_chemical_name_systematic
;[(1,2,5,6-\h)-Cycloocta-1,5-diene](4-isopropyl-1-methyl-1,2,4-triazol-5-ylidene)(tricyclohexylphosphane-\k<i>P</i>)iridium(I) tetrafluoridoborate
dichloromethane monosolvate
;
_space_group_crystal_system monoclinic
_space_group_IT_number 15
_space_group_name_Hall '-C 2yc'
_space_group_name_H-M_alt 'C 1 2/c 1'
_atom_sites_solution_hydrogens geom
_atom_sites_solution_primary iterative
_audit_creation_method
;
Olex2 1.3
(compiled 2020.11.12 svn.r5f609507 for OlexSys, GUI svn.r6408)
;
_cell_angle_alpha 90
_cell_angle_beta 118.095(3)
_cell_angle_gamma 90
_cell_formula_units_Z 8
_cell_length_a 35.832(5)
_cell_length_b 10.2608(15)
_cell_length_c 22.034(3)
_cell_measurement_reflns_used 9640
_cell_measurement_temperature 100
_cell_measurement_theta_max 27.09
_cell_measurement_theta_min 2.47
_cell_volume 7146.6(18)
_computing_cell_refinement
;
SAINT (Bruker, 2007)
;
_computing_data_collection
;
APEX2 (Bruker, 2007)
;
_computing_data_reduction
;
SAINT (Bruker, 2007)
;
_computing_molecular_graphics
;
<i>OLEX2</i> (Dolomanov <i>et al.</i>,  2009)
;
_computing_publication_material
;
publCIF (Westrip, 2010)
;
_computing_structure_refinement
;
SHELXL (Sheldrick, 2015)
;
_computing_structure_solution
;
<i>olex2.solve</i> (Bourhis <i>et al.</i>,  2015)
;
_diffrn_ambient_temperature 100.0
_diffrn_measured_fraction_theta_full 1.000
_diffrn_measured_fraction_theta_max 0.997
_diffrn_measurement_device_type 'Bruker APEXII CCD'
_diffrn_measurement_method '\f and \w scans'
_diffrn_radiation_type MoK\a
_diffrn_radiation_wavelength 0.71073
_diffrn_reflns_av_R_equivalents 0.0607
_diffrn_reflns_av_unetI/netI 0.0210
_diffrn_reflns_limit_h_max 46
_diffrn_reflns_limit_h_min -45
_diffrn_reflns_limit_k_max 13
_diffrn_reflns_limit_k_min -13
_diffrn_reflns_limit_l_max 27
_diffrn_reflns_limit_l_min -28
_diffrn_reflns_number 151141
_diffrn_reflns_theta_full 25.242
_diffrn_reflns_theta_max 27.200
_diffrn_reflns_theta_min 1.288
_exptl_absorpt_coefficient_mu 3.980
_exptl_absorpt_correction_T_max 0.7455
_exptl_absorpt_correction_T_min 0.5553
_exptl_absorpt_correction_type multi-scan
_exptl_absorpt_process_details
;
(SADABS; Krause <i>et al.</i>, 2015)
;
_exptl_crystal_colour 'clear light pink'
_exptl_crystal_density_diffrn 1.631
_exptl_crystal_description plate
_exptl_crystal_F_000 3552
_exptl_crystal_size_max 0.27
_exptl_crystal_size_mid 0.11
_exptl_crystal_size_min 0.07
_refine_diff_density_max 1.827
_refine_diff_density_min -0.689
_refine_ls_extinction_method none
_refine_ls_goodness_of_fit_ref 1.046
_refine_ls_hydrogen_treatment constr
_refine_ls_matrix_type full
_refine_ls_number_parameters 409
_refine_ls_number_reflns 7958
_refine_ls_number_restraints 1
_refine_ls_restrained_S_all 1.053
_refine_ls_R_factor_all 0.0280
_refine_ls_R_factor_gt 0.0219
_refine_ls_shift/su_max 0.004
_refine_ls_shift/su_mean 0.000
_refine_ls_structure_factor_coef Fsqd
_refine_ls_weighting_details 'w=1/[\s^2^(Fo^2^)+(0.0234P)^2^+23.3944P] where P=(Fo^2^+2Fc^2^)/3'
_refine_ls_weighting_scheme calc
_refine_ls_wR_factor_gt 0.0492
_refine_ls_wR_factor_ref 0.0521
_reflns_number_gt 7086
_reflns_number_total 7958
_reflns_threshold_expression 'I > 2\s(I)'
_cod_data_source_file wm4168sup1.cif
_cod_data_source_block I
_cod_original_cell_volume 7146.7(17)
_cod_original_sg_symbol_H-M 'C 2/c'
_cod_database_code 1567380
_shelx_space_group_comment
;
The symmetry employed for this shelxl refinement is uniquely defined
by the following loop, which should always be used as a source of
symmetry information in preference to the above space-group names.
They are only intended as comments.
;
_shelx_estimated_absorpt_t_min 0.413
_shelx_estimated_absorpt_t_max 0.768

loop_
_space_group_symop_operation_xyz
'x, y, z'
'-x, y, -z+1/2'
'x+1/2, y+1/2, z'
'-x+1/2, y+1/2, -z+1/2'
'-x, -y, -z'
'x, -y, z-1/2'
'-x+1/2, -y+1/2, -z'
'x+1/2, -y+1/2, z-1/2'

loop_
_atom_site_type_symbol
_atom_site_label
_atom_site_fract_x
_atom_site_fract_y
_atom_site_fract_z
_atom_site_U_iso_or_equiv
_atom_site_adp_type
_atom_site_calc_flag
_atom_site_occupancy
_atom_site_disorder_assembly
_atom_site_disorder_group
Ir Ir1 0.37947(2) 0.36533(2) 0.66268(2) 0.01104(4) Uani d 1 . .
P P1 0.39296(2) 0.44263(6) 0.77266(3) 0.01133(12) Uani d 1 . .
Cl Cl2S 0.40895(2) 1.15711(8) 0.42611(4) 0.02888(16) Uani d 1 . .
Cl Cl1S 0.32454(3) 1.06150(10) 0.33196(5) 0.0487(2) Uani d 1 . .
F F4 0.33674(6) 0.95299(19) 0.51922(11) 0.0381(5) Uani d 1 . .
N N1 0.29702(7) 0.2187(2) 0.62775(11) 0.0165(5) Uani d 1 . .
N N3 0.28433(7) 0.4161(2) 0.59694(11) 0.0148(4) Uani d 1 . .
F F2 0.34763(10) 0.7797(2) 0.46717(12) 0.0665(8) Uani d 1 . .
F F3 0.40161(8) 0.8615(2) 0.56303(16) 0.0674(8) Uani d 1 . .
C C19 0.31703(8) 0.3312(2) 0.63092(13) 0.0140(5) Uani d 1 . .
N N2 0.25339(7) 0.2280(2) 0.59297(12) 0.0206(5) Uani d 1 . .
F F1 0.34932(10) 0.7542(3) 0.56918(13) 0.0762(9) Uani d 1 . .
C C1 0.41482(8) 0.6111(2) 0.79339(13) 0.0133(5) Uani d 1 . .
H H1 0.409073 0.642915 0.831081 0.016 Uiso calc 1 . .
C C7 0.43280(8) 0.3465(2) 0.84639(13) 0.0124(5) Uani d 1 . .
H H7 0.460500 0.366415 0.847728 0.015 Uiso calc 1 . .
C C13 0.34343(8) 0.4505(2) 0.78081(13) 0.0141(5) Uani d 1 . .
H H13 0.320559 0.472551 0.733675 0.017 Uiso calc 1 . .
C C6 0.46335(8) 0.6214(2) 0.82126(11) 0.0148(5) Uani d 1 . .
H H6A 0.478006 0.573466 0.865319 0.018 Uiso calc 1 . .
H H6B 0.471149 0.580549 0.788106 0.018 Uiso calc 1 . .
C C12 0.42781(8) 0.1971(2) 0.83749(13) 0.0150(5) Uani d 1 . .
H H12A 0.401002 0.169971 0.836486 0.018 Uiso calc 1 . .
H H12B 0.426543 0.171706 0.793210 0.018 Uiso calc 1 . .
C C2 0.38961(8) 0.7009(2) 0.73112(14) 0.0163(5) Uani d 1 . .
H H2A 0.391499 0.666680 0.690660 0.020 Uiso calc 1 . .
H H2B 0.359446 0.700389 0.720122 0.020 Uiso calc 1 . .
C C21 0.31663(9) 0.0937(3) 0.65715(15) 0.0221(6) Uani d 1 . .
H H21A 0.310806 0.031417 0.620001 0.033 Uiso calc 1 . .
H H21B 0.304984 0.060358 0.686421 0.033 Uiso calc 1 . .
H H21C 0.347268 0.105237 0.684765 0.033 Uiso calc 1 . .
C C25 0.44696(8) 0.3374(3) 0.69905(14) 0.0167(5) Uani d 1 . .
H H25 0.465054 0.353427 0.749386 0.020 Uiso calc 1 . .
C C8 0.43839(8) 0.3886(3) 0.91742(13) 0.0158(5) Uani d 1 . .
H H8A 0.443145 0.483866 0.922958 0.019 Uiso calc 1 . .
H H8B 0.412273 0.368539 0.920393 0.019 Uiso calc 1 . .
C C23 0.26856(9) 0.5766(3) 0.50488(14) 0.0224(6) Uani d 1 . .
H H23A 0.237706 0.572301 0.485058 0.034 Uiso calc 1 . .
H H23B 0.278255 0.509140 0.484080 0.034 Uiso calc 1 . .
H H23C 0.276744 0.662600 0.495709 0.034 Uiso calc 1 . .
C C11 0.46487(9) 0.1279(2) 0.89647(13) 0.0158(5) Uani d 1 . .
H H11A 0.460147 0.032577 0.891400 0.019 Uiso calc 1 . .
H H11B 0.491179 0.147151 0.893945 0.019 Uiso calc 1 . .
C C9 0.47579(9) 0.3179(3) 0.97497(13) 0.0172(5) Uani d 1 . .
H H9A 0.478191 0.343834 1.019954 0.021 Uiso calc 1 . .
H H9B 0.502223 0.343751 0.974335 0.021 Uiso calc 1 . .
C C18 0.34015(9) 0.5541(3) 0.82801(14) 0.0193(6) Uani d 1 . .
H H18A 0.346227 0.640997 0.815137 0.023 Uiso calc 1 . .
H H18B 0.361480 0.536406 0.876193 0.023 Uiso calc 1 . .
C C20 0.24711(8) 0.3498(3) 0.57501(14) 0.0185(6) Uani d 1 . .
H H20 0.219940 0.388176 0.549698 0.022 Uiso calc 1 . .
C C26 0.43439(8) 0.4508(3) 0.65866(11) 0.0168(5) Uani d 1 . .
H H26 0.444608 0.531772 0.687085 0.020 Uiso calc 1 . .
C C32 0.45361(9) 0.2064(3) 0.67450(14) 0.0192(6) Uani d 1 . .
H H32A 0.452366 0.137592 0.705011 0.023 Uiso calc 1 . .
H H32B 0.482169 0.203978 0.677949 0.023 Uiso calc 1 . .
C C4 0.45350(9) 0.8468(3) 0.76842(15) 0.0197(6) Uani d 1 . .
H H4A 0.463430 0.938160 0.778773 0.024 Uiso calc 1 . .
H H4B 0.459077 0.815192 0.731018 0.024 Uiso calc 1 . .
C C14 0.33119(8) 0.3160(3) 0.79709(14) 0.0160(5) Uani d 1 . .
H H14A 0.332548 0.250194 0.765315 0.019 Uiso calc 1 . .
H H14B 0.351701 0.290493 0.844618 0.019 Uiso calc 1 . .
C C30 0.37730(9) 0.2283(3) 0.58452(13) 0.0177(5) Uani d 1 . .
H H30 0.355490 0.158421 0.572558 0.021 Uiso calc 1 . .
C C10 0.47030(9) 0.1703(3) 0.96657(14) 0.0179(5) Uani d 1 . .
H H10A 0.495397 0.126619 1.003385 0.022 Uiso calc 1 . .
H H10B 0.445176 0.143510 0.971083 0.022 Uiso calc 1 . .
C C16 0.28327(10) 0.4211(3) 0.83670(16) 0.0258(6) Uani d 1 . .
H H16A 0.253819 0.424430 0.829333 0.031 Uiso calc 1 . .
H H16B 0.301900 0.397242 0.885332 0.031 Uiso calc 1 . .
C C22 0.28870(9) 0.5548(3) 0.58210(14) 0.0174(5) Uani d 1 . .
H H22 0.319547 0.575082 0.602327 0.021 Uiso calc 1 . .
C C15 0.28669(9) 0.3177(3) 0.78991(16) 0.0231(6) Uani d 1 . .
H H15A 0.265871 0.336313 0.741537 0.028 Uiso calc 1 . .
H H15B 0.280048 0.231093 0.802164 0.028 Uiso calc 1 . .
C C29 0.36078(9) 0.3470(3) 0.55232(13) 0.0181(6) Uani d 1 . .
H H29 0.329489 0.346033 0.521651 0.022 Uiso calc 1 . .
C C5 0.47773(9) 0.7629(3) 0.83248(14) 0.0187(6) Uani d 1 . .
H H5A 0.508287 0.766504 0.846153 0.022 Uiso calc 1 . .
H H5B 0.473836 0.799412 0.870709 0.022 Uiso calc 1 . .
C C31 0.42068(9) 0.1769(3) 0.60030(14) 0.0205(6) Uani d 1 . .
H H31A 0.429634 0.217383 0.568440 0.025 Uiso calc 1 . .
H H31B 0.419020 0.081538 0.592699 0.025 Uiso calc 1 . .
C C3 0.40612(9) 0.8415(3) 0.74491(14) 0.0192(6) Uani d 1 . .
H H3A 0.390892 0.893617 0.702391 0.023 Uiso calc 1 . .
H H3B 0.400367 0.880384 0.780789 0.023 Uiso calc 1 . .
C C24 0.26977(9) 0.6436(3) 0.61597(14) 0.0218(6) Uani d 1 . .
H H24A 0.275798 0.734726 0.610367 0.033 Uiso calc 1 . .
H H24B 0.282248 0.622876 0.665071 0.033 Uiso calc 1 . .
H H24C 0.239084 0.630457 0.594223 0.033 Uiso calc 1 . .
C C28 0.38413(9) 0.4454(3) 0.53192(14) 0.0221(6) Uani d 1 . .
H H28A 0.368542 0.529057 0.520982 0.026 Uiso calc 1 . .
H H28B 0.384614 0.414669 0.489710 0.026 Uiso calc 1 . .
C C27 0.42968(9) 0.4688(3) 0.58804(14) 0.0218(6) Uani d 1 . .
H H27A 0.448791 0.407585 0.581380 0.026 Uiso calc 1 . .
H H27B 0.438268 0.558577 0.583636 0.026 Uiso calc 1 . .
C C17 0.29586(10) 0.5546(3) 0.82245(16) 0.0252(6) Uani d 1 . .
H H17A 0.295162 0.618232 0.855678 0.030 Uiso calc 1 . .
H H17B 0.275024 0.582953 0.775659 0.030 Uiso calc 1 . .
B B1 0.35915(13) 0.8357(4) 0.53007(19) 0.0317(8) Uani d 1 . .
C C1S 0.36391(13) 1.0744(5) 0.4171(2) 0.0568(12) Uani d 1 . .
H H1SA 0.372205 0.985789 0.436656 0.068 Uiso calc 1 . .
H H1SB 0.352286 1.120661 0.443906 0.068 Uiso calc 1 . .

loop_
_atom_site_aniso_label
_atom_site_aniso_U_11
_atom_site_aniso_U_22
_atom_site_aniso_U_33
_atom_site_aniso_U_12
_atom_site_aniso_U_13
_atom_site_aniso_U_23
Ir1 0.01177(5) 0.01212(5) 0.00905(5) 0.00001(4) 0.00476(4) -0.00061(4)
P1 0.0132(3) 0.0105(3) 0.0100(3) 0.0009(2) 0.0053(3) 0.0001(2)
Cl2S 0.0298(4) 0.0360(4) 0.0242(4) 0.0020(3) 0.0155(3) 0.0033(3)
Cl1S 0.0400(5) 0.0429(5) 0.0466(5) -0.0068(4) 0.0067(4) -0.0053(4)
F4 0.0372(11) 0.0322(10) 0.0466(12) -0.0052(9) 0.0210(10) -0.0079(9)
N1 0.0170(11) 0.0167(11) 0.0158(11) -0.0025(9) 0.0077(9) 0.0002(9)
N3 0.0132(11) 0.0166(11) 0.0140(11) 0.0006(9) 0.0059(9) -0.0001(9)
F2 0.113(2) 0.0406(13) 0.0361(13) 0.0102(14) 0.0270(14) -0.0078(10)
F3 0.0350(13) 0.0366(13) 0.109(2) -0.0045(10) 0.0166(14) -0.0099(13)
C19 0.0168(13) 0.0161(12) 0.0102(12) 0.0004(10) 0.0072(10) -0.0002(9)
N2 0.0167(12) 0.0261(13) 0.0190(12) -0.0035(10) 0.0083(10) -0.0009(10)
F1 0.091(2) 0.0757(19) 0.0468(15) -0.0387(16) 0.0203(14) 0.0237(13)
C1 0.0173(13) 0.0107(12) 0.0120(12) -0.0002(9) 0.0069(10) -0.0010(9)
C7 0.0117(12) 0.0128(12) 0.0112(12) 0.0013(9) 0.0040(10) 0.0013(9)
C13 0.0140(12) 0.0164(12) 0.0126(12) 0.0004(10) 0.0068(10) -0.0006(10)
C6 0.0161(13) 0.0134(12) 0.0142(12) 0.0009(10) 0.0066(10) -0.0009(9)
C12 0.0186(13) 0.0124(12) 0.0133(13) 0.0024(10) 0.0070(11) 0.0007(10)
C2 0.0174(13) 0.0136(12) 0.0161(13) 0.0030(10) 0.0064(11) 0.0019(10)
C21 0.0269(15) 0.0148(13) 0.0214(14) -0.0034(11) 0.0086(12) 0.0014(11)
C25 0.0150(13) 0.0224(14) 0.0135(13) 0.0005(10) 0.0073(11) -0.0042(10)
C8 0.0177(13) 0.0162(13) 0.0120(12) 0.0011(10) 0.0059(11) -0.0009(10)
C23 0.0260(15) 0.0234(14) 0.0151(14) 0.0054(12) 0.0074(12) 0.0033(11)
C11 0.0201(13) 0.0122(12) 0.0158(13) 0.0034(10) 0.0092(11) 0.0029(10)
C9 0.0193(13) 0.0198(13) 0.0096(12) 0.0011(11) 0.0043(11) 0.0002(10)
C18 0.0240(15) 0.0192(13) 0.0173(14) 0.0037(11) 0.0119(12) -0.0006(10)
C20 0.0116(12) 0.0263(15) 0.0156(13) -0.0013(11) 0.0048(11) -0.0007(11)
C26 0.0159(13) 0.0194(13) 0.0183(13) -0.0043(10) 0.0107(11) -0.0026(10)
C32 0.0175(13) 0.0235(14) 0.0169(13) 0.0057(11) 0.0084(11) -0.0011(11)
C4 0.0243(15) 0.0178(13) 0.0193(14) -0.0028(11) 0.0120(12) 0.0014(11)
C14 0.0172(13) 0.0171(12) 0.0151(13) 0.0002(10) 0.0086(11) 0.0004(10)
C30 0.0187(14) 0.0202(13) 0.0131(13) -0.0028(10) 0.0067(11) -0.0080(10)
C10 0.0213(14) 0.0176(13) 0.0129(13) 0.0043(11) 0.0065(11) 0.0051(10)
C16 0.0239(15) 0.0332(16) 0.0294(16) 0.0060(13) 0.0200(13) 0.0065(13)
C22 0.0180(13) 0.0152(13) 0.0174(13) 0.0034(10) 0.0071(11) 0.0031(10)
C15 0.0162(14) 0.0282(15) 0.0259(15) -0.0001(11) 0.0108(12) 0.0041(12)
C29 0.0189(13) 0.0272(15) 0.0085(12) -0.0007(11) 0.0068(11) -0.0033(10)
C5 0.0216(14) 0.0166(13) 0.0175(14) -0.0031(11) 0.0089(12) -0.0017(10)
C31 0.0244(15) 0.0197(13) 0.0183(14) 0.0015(11) 0.0107(12) -0.0072(11)
C3 0.0253(15) 0.0140(13) 0.0177(14) 0.0014(11) 0.0097(12) 0.0029(10)
C24 0.0255(15) 0.0212(14) 0.0143(13) 0.0087(11) 0.0059(12) 0.0024(11)
C28 0.0255(15) 0.0291(15) 0.0140(13) 0.0020(12) 0.0113(12) 0.0038(11)
C27 0.0252(15) 0.0256(15) 0.0207(14) -0.0042(12) 0.0160(13) 0.0000(11)
C17 0.0277(16) 0.0267(15) 0.0283(16) 0.0113(12) 0.0190(14) 0.0037(12)
B1 0.041(2) 0.0238(18) 0.0246(19) -0.0130(15) 0.0110(17) 0.0005(14)
C1S 0.048(2) 0.096(4) 0.034(2) -0.021(2) 0.0252(19) 0.004(2)

loop_
_atom_type_symbol
_atom_type_description
_atom_type_scat_dispersion_real
_atom_type_scat_dispersion_imag
_atom_type_scat_source
C C 0.0033 0.0016 'International Tables Vol C Tables 4.2.6.8 and 6.1.1.4'
H H 0.0000 0.0000 'International Tables Vol C Tables 4.2.6.8 and 6.1.1.4'
B B 0.0013 0.0007 'International Tables Vol C Tables 4.2.6.8 and 6.1.1.4'
Cl Cl 0.1484 0.1585 'International Tables Vol C Tables 4.2.6.8 and 6.1.1.4'
F F 0.0171 0.0103 'International Tables Vol C Tables 4.2.6.8 and 6.1.1.4'
Ir Ir -1.4442 7.9887 'International Tables Vol C Tables 4.2.6.8 and 6.1.1.4'
N N 0.0061 0.0033 'International Tables Vol C Tables 4.2.6.8 and 6.1.1.4'
P P 0.1023 0.0942 'International Tables Vol C Tables 4.2.6.8 and 6.1.1.4'

loop_
_geom_angle_atom_site_label_1
_geom_angle_atom_site_label_2
_geom_angle_atom_site_label_3
_geom_angle_site_symmetry_1
_geom_angle_site_symmetry_3
_geom_angle
_geom_angle_publ_flag
C19 Ir1 P1 . . 94.07(7) ?
C19 Ir1 C25 . . 162.50(10) ?
C19 Ir1 C26 . . 156.41(10) ?
C19 Ir1 C30 . . 89.60(10) ?
C19 Ir1 C29 . . 83.82(10) ?
C25 Ir1 P1 . . 90.64(7) ?
C25 Ir1 C26 . . 37.45(10) ?
C25 Ir1 C30 . . 80.07(10) ?
C25 Ir1 C29 . . 95.89(10) ?
C26 Ir1 P1 . . 98.76(6) ?
C26 Ir1 C30 . . 85.73(9) ?
C26 Ir1 C29 . . 78.59(9) ?
C30 Ir1 P1 . . 158.38(7) ?
C30 Ir1 C29 . . 36.92(10) ?
C29 Ir1 P1 . . 164.70(7) ?
C1 P1 Ir1 . . 114.85(8) ?
C1 P1 C13 . . 104.19(11) ?
C7 P1 Ir1 . . 114.70(8) ?
C7 P1 C1 . . 102.49(11) ?
C7 P1 C13 . . 108.17(12) ?
C13 P1 Ir1 . . 111.52(8) ?
C19 N1 N2 . . 113.9(2) ?
C19 N1 C21 . . 126.8(2) ?
N2 N1 C21 . . 119.3(2) ?
C19 N3 C20 . . 108.6(2) ?
C19 N3 C22 . . 125.4(2) ?
C20 N3 C22 . . 125.9(2) ?
N1 C19 Ir1 . . 129.73(19) ?
N1 C19 N3 . . 102.8(2) ?
N3 C19 Ir1 . . 126.77(19) ?
C20 N2 N1 . . 103.0(2) ?
P1 C1 H1 . . 106.2 ?
C6 C1 P1 . . 115.09(17) ?
C6 C1 H1 . . 106.2 ?
C2 C1 P1 . . 109.51(17) ?
C2 C1 H1 . . 106.2 ?
C2 C1 C6 . . 112.9(2) ?
P1 C7 H7 . . 105.1 ?
C12 C7 P1 . . 114.79(17) ?
C12 C7 H7 . . 105.1 ?
C8 C7 P1 . . 114.64(17) ?
C8 C7 H7 . . 105.1 ?
C8 C7 C12 . . 111.0(2) ?
P1 C13 H13 . . 105.1 ?
C18 C13 P1 . . 118.41(18) ?
C18 C13 H13 . . 105.1 ?
C18 C13 C14 . . 110.1(2) ?
C14 C13 P1 . . 111.79(17) ?
C14 C13 H13 . . 105.1 ?
C1 C6 H6A . . 109.4 ?
C1 C6 H6B . . 109.4 ?
H6A C6 H6B . . 108.0 ?
C5 C6 C1 . . 111.1(2) ?
C5 C6 H6A . . 109.4 ?
C5 C6 H6B . . 109.4 ?
C7 C12 H12A . . 109.5 ?
C7 C12 H12B . . 109.5 ?
H12A C12 H12B . . 108.1 ?
C11 C12 C7 . . 110.5(2) ?
C11 C12 H12A . . 109.5 ?
C11 C12 H12B . . 109.5 ?
C1 C2 H2A . . 109.2 ?
C1 C2 H2B . . 109.2 ?
H2A C2 H2B . . 107.9 ?
C3 C2 C1 . . 112.1(2) ?
C3 C2 H2A . . 109.2 ?
C3 C2 H2B . . 109.2 ?
N1 C21 H21A . . 109.5 ?
N1 C21 H21B . . 109.5 ?
N1 C21 H21C . . 109.5 ?
H21A C21 H21B . . 109.5 ?
H21A C21 H21C . . 109.5 ?
H21B C21 H21C . . 109.5 ?
Ir1 C25 H25 . . 114.5 ?
C26 C25 Ir1 . . 71.87(15) ?
C26 C25 H25 . . 114.5 ?
C26 C25 C32 . . 124.7(2) ?
C32 C25 Ir1 . . 108.68(18) ?
C32 C25 H25 . . 114.5 ?
C7 C8 H8A . . 109.5 ?
C7 C8 H8B . . 109.5 ?
H8A C8 H8B . . 108.1 ?
C9 C8 C7 . . 110.7(2) ?
C9 C8 H8A . . 109.5 ?
C9 C8 H8B . . 109.5 ?
H23A C23 H23B . . 109.5 ?
H23A C23 H23C . . 109.5 ?
H23B C23 H23C . . 109.5 ?
C22 C23 H23A . . 109.5 ?
C22 C23 H23B . . 109.5 ?
C22 C23 H23C . . 109.5 ?
C12 C11 H11A . . 109.2 ?
C12 C11 H11B . . 109.2 ?
H11A C11 H11B . . 107.9 ?
C10 C11 C12 . . 112.0(2) ?
C10 C11 H11A . . 109.2 ?
C10 C11 H11B . . 109.2 ?
C8 C9 H9A . . 109.4 ?
C8 C9 H9B . . 109.4 ?
C8 C9 C10 . . 111.0(2) ?
H9A C9 H9B . . 108.0 ?
C10 C9 H9A . . 109.4 ?
C10 C9 H9B . . 109.4 ?
C13 C18 H18A . . 109.5 ?
C13 C18 H18B . . 109.5 ?
C13 C18 C17 . . 110.8(2) ?
H18A C18 H18B . . 108.1 ?
C17 C18 H18A . . 109.5 ?
C17 C18 H18B . . 109.5 ?
N3 C20 H20 . . 124.1 ?
N2 C20 N3 . . 111.8(2) ?
N2 C20 H20 . . 124.1 ?
Ir1 C26 H26 . . 112.2 ?
C25 C26 Ir1 . . 70.68(15) ?
C25 C26 H26 . . 112.2 ?
C25 C26 C27 . . 127.4(2) ?
C27 C26 Ir1 . . 115.31(17) ?
C27 C26 H26 . . 112.2 ?
C25 C32 H32A . . 109.0 ?
C25 C32 H32B . . 109.0 ?
C25 C32 C31 . . 112.7(2) ?
H32A C32 H32B . . 107.8 ?
C31 C32 H32A . . 109.0 ?
C31 C32 H32B . . 109.0 ?
H4A C4 H4B . . 108.1 ?
C5 C4 H4A . . 109.5 ?
C5 C4 H4B . . 109.5 ?
C3 C4 H4A . . 109.5 ?
C3 C4 H4B . . 109.5 ?
C3 C4 C5 . . 110.6(2) ?
C13 C14 H14A . . 109.4 ?
C13 C14 H14B . . 109.4 ?
H14A C14 H14B . . 108.0 ?
C15 C14 C13 . . 111.3(2) ?
C15 C14 H14A . . 109.4 ?
C15 C14 H14B . . 109.4 ?
Ir1 C30 H30 . . 113.6 ?
C29 C30 Ir1 . . 71.89(15) ?
C29 C30 H30 . . 113.6 ?
C29 C30 C31 . . 124.3(3) ?
C31 C30 Ir1 . . 112.85(17) ?
C31 C30 H30 . . 113.6 ?
C11 C10 C9 . . 110.7(2) ?
C11 C10 H10A . . 109.5 ?
C11 C10 H10B . . 109.5 ?
C9 C10 H10A . . 109.5 ?
C9 C10 H10B . . 109.5 ?
H10A C10 H10B . . 108.1 ?
H16A C16 H16B . . 108.0 ?
C15 C16 H16A . . 109.4 ?
C15 C16 H16B . . 109.4 ?
C17 C16 H16A . . 109.4 ?
C17 C16 H16B . . 109.4 ?
C17 C16 C15 . . 111.2(2) ?
N3 C22 C23 . . 110.1(2) ?
N3 C22 H22 . . 108.1 ?
N3 C22 C24 . . 110.4(2) ?
C23 C22 H22 . . 108.1 ?
C23 C22 C24 . . 111.9(2) ?
C24 C22 H22 . . 108.1 ?
C14 C15 H15A . . 109.5 ?
C14 C15 H15B . . 109.5 ?
C16 C15 C14 . . 110.5(2) ?
C16 C15 H15A . . 109.5 ?
C16 C15 H15B . . 109.5 ?
H15A C15 H15B . . 108.1 ?
Ir1 C29 H29 . . 114.1 ?
C30 C29 Ir1 . . 71.19(15) ?
C30 C29 H29 . . 114.1 ?
C30 C29 C28 . . 125.1(3) ?
C28 C29 Ir1 . . 110.39(18) ?
C28 C29 H29 . . 114.1 ?
C6 C5 C4 . . 112.7(2) ?
C6 C5 H5A . . 109.0 ?
C6 C5 H5B . . 109.0 ?
C4 C5 H5A . . 109.0 ?
C4 C5 H5B . . 109.0 ?
H5A C5 H5B . . 107.8 ?
C32 C31 H31A . . 109.3 ?
C32 C31 H31B . . 109.3 ?
C30 C31 C32 . . 111.6(2) ?
C30 C31 H31A . . 109.3 ?
C30 C31 H31B . . 109.3 ?
H31A C31 H31B . . 108.0 ?
C2 C3 H3A . . 109.3 ?
C2 C3 H3B . . 109.3 ?
C4 C3 C2 . . 111.4(2) ?
C4 C3 H3A . . 109.3 ?
C4 C3 H3B . . 109.3 ?
H3A C3 H3B . . 108.0 ?
C22 C24 H24A . . 109.5 ?
C22 C24 H24B . . 109.5 ?
C22 C24 H24C . . 109.5 ?
H24A C24 H24B . . 109.5 ?
H24A C24 H24C . . 109.5 ?
H24B C24 H24C . . 109.5 ?
C29 C28 H28A . . 108.9 ?
C29 C28 H28B . . 108.9 ?
C29 C28 C27 . . 113.2(2) ?
H28A C28 H28B . . 107.8 ?
C27 C28 H28A . . 108.9 ?
C27 C28 H28B . . 108.9 ?
C26 C27 C28 . . 112.0(2) ?
C26 C27 H27A . . 109.2 ?
C26 C27 H27B . . 109.2 ?
C28 C27 H27A . . 109.2 ?
C28 C27 H27B . . 109.2 ?
H27A C27 H27B . . 107.9 ?
C18 C17 H17A . . 109.2 ?
C18 C17 H17B . . 109.2 ?
C16 C17 C18 . . 112.2(2) ?
C16 C17 H17A . . 109.2 ?
C16 C17 H17B . . 109.2 ?
H17A C17 H17B . . 107.9 ?
F2 B1 F4 . . 108.1(3) ?
F3 B1 F4 . . 109.2(3) ?
F3 B1 F2 . . 110.3(4) ?
F1 B1 F4 . . 109.7(3) ?
F1 B1 F2 . . 109.8(3) ?
F1 B1 F3 . . 109.7(3) ?
Cl2S C1S H1SA . . 108.9 ?
Cl2S C1S H1SB . . 108.9 ?
Cl1S C1S Cl2S . . 113.3(2) ?
Cl1S C1S H1SA . . 108.9 ?
Cl1S C1S H1SB . . 108.9 ?
H1SA C1S H1SB . . 107.7 ?

loop_
_geom_bond_atom_site_label_1
_geom_bond_atom_site_label_2
_geom_bond_site_symmetry_2
_geom_bond_distance
_geom_bond_publ_flag
Ir1 P1 . 2.3732(7) ?
Ir1 C19 . 2.035(3) ?
Ir1 C25 . 2.179(3) ?
Ir1 C26 . 2.194(3) ?
Ir1 C30 . 2.196(3) ?
Ir1 C29 . 2.205(3) ?
P1 C1 . 1.863(3) ?
P1 C7 . 1.862(3) ?
P1 C13 . 1.868(3) ?
Cl2S C1S . 1.750(4) ?
Cl1S C1S . 1.742(4) ?
F4 B1 . 1.403(5) ?
N1 C19 . 1.343(3) ?
N1 N2 . 1.383(3) ?
N1 C21 . 1.460(3) ?
N3 C19 . 1.366(3) ?
N3 C20 . 1.367(3) ?
N3 C22 . 1.484(3) ?
F2 B1 . 1.372(4) ?
F3 B1 . 1.368(5) ?
N2 C20 . 1.298(4) ?
F1 B1 . 1.361(4) ?
C1 H1 . 1.0000 ?
C1 C6 . 1.551(4) ?
C1 C2 . 1.543(3) ?
C7 H7 . 1.0000 ?
C7 C12 . 1.546(3) ?
C7 C8 . 1.543(3) ?
C13 H13 . 1.0000 ?
C13 C18 . 1.530(4) ?
C13 C14 . 1.541(4) ?
C6 H6A . 0.9900 ?
C6 H6B . 0.9900 ?
C6 C5 . 1.522(3) ?
C12 H12A . 0.9900 ?
C12 H12B . 0.9900 ?
C12 C11 . 1.527(3) ?
C2 H2A . 0.9900 ?
C2 H2B . 0.9900 ?
C2 C3 . 1.534(4) ?
C21 H21A . 0.9800 ?
C21 H21B . 0.9800 ?
C21 H21C . 0.9800 ?
C25 H25 . 1.0000 ?
C25 C26 . 1.404(4) ?
C25 C32 . 1.510(4) ?
C8 H8A . 0.9900 ?
C8 H8B . 0.9900 ?
C8 C9 . 1.526(4) ?
C23 H23A . 0.9800 ?
C23 H23B . 0.9800 ?
C23 H23C . 0.9800 ?
C23 C22 . 1.520(4) ?
C11 H11A . 0.9900 ?
C11 H11B . 0.9900 ?
C11 C10 . 1.526(4) ?
C9 H9A . 0.9900 ?
C9 H9B . 0.9900 ?
C9 C10 . 1.528(4) ?
C18 H18A . 0.9900 ?
C18 H18B . 0.9900 ?
C18 C17 . 1.533(4) ?
C20 H20 . 0.9500 ?
C26 H26 . 1.0000 ?
C26 C27 . 1.496(3) ?
C32 H32A . 0.9900 ?
C32 H32B . 0.9900 ?
C32 C31 . 1.530(4) ?
C4 H4A . 0.9900 ?
C4 H4B . 0.9900 ?
C4 C5 . 1.528(4) ?
C4 C3 . 1.525(4) ?
C14 H14A . 0.9900 ?
C14 H14B . 0.9900 ?
C14 C15 . 1.527(4) ?
C30 H30 . 1.0000 ?
C30 C29 . 1.394(4) ?
C30 C31 . 1.519(4) ?
C10 H10A . 0.9900 ?
C10 H10B . 0.9900 ?
C16 H16A . 0.9900 ?
C16 H16B . 0.9900 ?
C16 C15 . 1.524(4) ?
C16 C17 . 1.520(4) ?
C22 H22 . 1.0000 ?
C22 C24 . 1.525(4) ?
C15 H15A . 0.9900 ?
C15 H15B . 0.9900 ?
C29 H29 . 1.0000 ?
C29 C28 . 1.509(4) ?
C5 H5A . 0.9900 ?
C5 H5B . 0.9900 ?
C31 H31A . 0.9900 ?
C31 H31B . 0.9900 ?
C3 H3A . 0.9900 ?
C3 H3B . 0.9900 ?
C24 H24A . 0.9800 ?
C24 H24B . 0.9800 ?
C24 H24C . 0.9800 ?
C28 H28A . 0.9900 ?
C28 H28B . 0.9900 ?
C28 C27 . 1.533(4) ?
C27 H27A . 0.9900 ?
C27 H27B . 0.9900 ?
C17 H17A . 0.9900 ?
C17 H17B . 0.9900 ?
C1S H1SA . 0.9900 ?
C1S H1SB . 0.9900 ?

loop_
_geom_hbond_atom_site_label_D
_geom_hbond_atom_site_label_H
_geom_hbond_atom_site_label_A
_geom_hbond_site_symmetry_A
_geom_hbond_distance_DH
_geom_hbond_distance_HA
_geom_hbond_distance_DA
_geom_hbond_angle_DHA
_geom_hbond_publ_flag
C2 H2A F1 . 0.99 2.54 3.204(4) 124.4 yes
C23 H23C F1 . 0.98 2.51 3.137(4) 121.6 yes
C20 H20 F4 7_566 0.95 2.49 3.400(3) 161.2 yes
C30 H30 F4 1_545 1.00 2.35 3.192(3) 141.1 yes
C16 H16B F2 6_566 0.99 2.54 3.404(4) 145.7 yes
C22 H22 F1 . 1.00 2.41 3.094(4) 125.4 yes
C31 H31B F3 1_545 0.99 2.35 3.330(4) 169.5 yes
C1S H1SA F2 . 0.99 2.50 3.362(5) 145.3 yes

loop_
_geom_torsion_atom_site_label_1
_geom_torsion_atom_site_label_2
_geom_torsion_atom_site_label_3
_geom_torsion_atom_site_label_4
_geom_torsion_site_symmetry_1
_geom_torsion_site_symmetry_2
_geom_torsion_site_symmetry_3
_geom_torsion_site_symmetry_4
_geom_torsion
_geom_torsion_publ_flag
Ir1 P1 C1 C6 . . . . -83.03(17) ?
Ir1 P1 C1 C2 . . . . 45.38(19) ?
Ir1 P1 C7 C12 . . . . -44.1(2) ?
Ir1 P1 C7 C8 . . . . -174.36(15) ?
Ir1 P1 C13 C18 . . . . -149.88(17) ?
Ir1 P1 C13 C14 . . . . 80.59(18) ?
Ir1 C25 C26 C27 . . . . -107.6(3) ?
Ir1 C25 C32 C31 . . . . 41.4(3) ?
Ir1 C26 C27 C28 . . . . 10.0(3) ?
Ir1 C30 C29 C28 . . . . 102.2(3) ?
Ir1 C30 C31 C32 . . . . 13.9(3) ?
Ir1 C29 C28 C27 . . . . 36.2(3) ?
P1 C1 C6 C5 . . . . 176.53(17) ?
P1 C1 C2 C3 . . . . -179.95(18) ?
P1 C7 C12 C11 . . . . 173.23(17) ?
P1 C7 C8 C9 . . . . -171.94(18) ?
P1 C13 C18 C17 . . . . 174.26(19) ?
P1 C13 C14 C15 . . . . -168.97(19) ?
N1 N2 C20 N3 . . . . -0.2(3) ?
C19 N1 N2 C20 . . . . -0.2(3) ?
C19 N3 C20 N2 . . . . 0.6(3) ?
C19 N3 C22 C23 . . . . 116.4(3) ?
C19 N3 C22 C24 . . . . -119.5(3) ?
N2 N1 C19 Ir1 . . . . -169.89(18) ?
N2 N1 C19 N3 . . . . 0.6(3) ?
C1 P1 C7 C12 . . . . -169.26(19) ?
C1 P1 C7 C8 . . . . 60.5(2) ?
C1 P1 C13 C18 . . . . -25.4(2) ?
C1 P1 C13 C14 . . . . -154.96(18) ?
C1 C6 C5 C4 . . . . -53.7(3) ?
C1 C2 C3 C4 . . . . 53.8(3) ?
C7 P1 C1 C6 . . . . 42.0(2) ?
C7 P1 C1 C2 . . . . 170.42(17) ?
C7 P1 C13 C18 . . . . 83.1(2) ?
C7 P1 C13 C14 . . . . -46.4(2) ?
C7 C12 C11 C10 . . . . 55.3(3) ?
C7 C8 C9 C10 . . . . -57.1(3) ?
C13 P1 C1 C6 . . . . 154.69(17) ?
C13 P1 C1 C2 . . . . -76.91(19) ?
C13 P1 C7 C12 . . . . 81.0(2) ?
C13 P1 C7 C8 . . . . -49.2(2) ?
C13 C18 C17 C16 . . . . 55.1(3) ?
C13 C14 C15 C16 . . . . -57.3(3) ?
C6 C1 C2 C3 . . . . -50.3(3) ?
C12 C7 C8 C9 . . . . 56.0(3) ?
C12 C11 C10 C9 . . . . -56.5(3) ?
C2 C1 C6 C5 . . . . 49.8(3) ?
C21 N1 C19 Ir1 . . . . 10.7(4) ?
C21 N1 C19 N3 . . . . -178.9(2) ?
C21 N1 N2 C20 . . . . 179.2(2) ?
C25 C26 C27 C28 . . . . 94.3(3) ?
C25 C32 C31 C30 . . . . -36.9(3) ?
C8 C7 C12 C11 . . . . -54.8(3) ?
C8 C9 C10 C11 . . . . 57.0(3) ?
C18 C13 C14 C15 . . . . 57.3(3) ?
C20 N3 C19 Ir1 . . . . 170.16(19) ?
C20 N3 C19 N1 . . . . -0.7(3) ?
C20 N3 C22 C23 . . . . -58.8(3) ?
C20 N3 C22 C24 . . . . 65.3(3) ?
C26 C25 C32 C31 . . . . -39.0(4) ?
C32 C25 C26 Ir1 . . . . 100.6(3) ?
C32 C25 C26 C27 . . . . -7.0(4) ?
C14 C13 C18 C17 . . . . -55.4(3) ?
C30 C29 C28 C27 . . . . -44.6(4) ?
C22 N3 C19 Ir1 . . . . -5.8(4) ?
C22 N3 C19 N1 . . . . -176.6(2) ?
C22 N3 C20 N2 . . . . 176.5(2) ?
C15 C16 C17 C18 . . . . -55.1(3) ?
C29 C30 C31 C32 . . . . 97.0(3) ?
C29 C28 C27 C26 . . . . -30.5(3) ?
C5 C4 C3 C2 . . . . -56.8(3) ?
C31 C30 C29 Ir1 . . . . -105.8(2) ?
C31 C30 C29 C28 . . . . -3.6(4) ?
C3 C4 C5 C6 . . . . 57.6(3) ?
C17 C16 C15 C14 . . . . 55.7(3) ?

_cod_database_fobs_code 1567380
